data_7009158
loop_
_publ_author_name
'Sacht, Cheryl'
'Datt, Michael S.'
'Otto, Stefanus'
'Roodt, Andreas'

_publ_section_title
;
 Chiral and achiral platinum(II) complexes for potential use as
 chemotherapeutic agents: crystal and molecular structures of
 cis-[Pt(L1)2] and [Pt(L1)Cl(MPSO)]
 [HL1&#x2005;=&#x2005;N,N-diethyl-N&#x200A;'-benzoylthiourea]
;
_journal_issue 5
_journal_name_full 'Journal of the Chemical Society, Dalton Transactions'
_journal_page_first 727
_journal_paper_doi 10.1039/a908985c
_journal_year 2000
_chemical_formula_structural '[Pt{(C~6~H~5~)CONCSN(Et)~2~}~2~]'
_chemical_formula_sum 'C24 H30 N4 O2 Pt S2'
_chemical_formula_weight 665.73
_chemical_name_systematic
; 
 ? 
;
_space_group_IT_number 14
_symmetry_cell_setting monoclinic
_symmetry_space_group_name_Hall '-P 2yn'
_symmetry_space_group_name_H-M 'P 1 21/n 1'
_atom_sites_solution_hydrogens geom
_atom_sites_solution_primary direct
_atom_sites_solution_secondary difmap
_audit_creation_method SHELXL
_cell_angle_alpha 90.00
_cell_angle_beta 91.00(2)
_cell_angle_gamma 90.00
_cell_formula_units_Z 4
_cell_length_a 9.926(2)
_cell_length_b 12.265(3)
_cell_length_c 21.168(5)
_cell_measurement_temperature 293(2)
_cell_volume 2576.7(10)
_computing_cell_refinement 'Standard programes Nicolet P3'
_computing_data_collection 'Standard programes Nicolet P3'
_computing_data_reduction 'Profit (Streltsov & Zavodnik, 1989)'
_computing_molecular_graphics 'ORTEP II (Johnson, 1976)'
_computing_publication_material 'SHELXL-93 (Sheldrick, 1993)'
_computing_structure_refinement 'SHELXL-93 (Sheldrick, 1993)'
_computing_structure_solution 'SHELXS-86 (Sheldrick, 1990)'
_diffrn_ambient_temperature 293(2)
_diffrn_measurement_device 'Nicolet P3'
_diffrn_measurement_method Theta/2Theta
_diffrn_radiation_monochromator graphite
_diffrn_radiation_source 'fine-focus sealed tube'
_diffrn_radiation_type MoK\a
_diffrn_radiation_wavelength 0.71073
_diffrn_reflns_av_R_equivalents 0.0000
_diffrn_reflns_av_sigmaI/netI 0.0232
_diffrn_reflns_limit_h_max 9
_diffrn_reflns_limit_h_min -10
_diffrn_reflns_limit_k_max 14
_diffrn_reflns_limit_k_min 0
_diffrn_reflns_limit_l_max 24
_diffrn_reflns_limit_l_min 0
_diffrn_reflns_number 3454
_diffrn_reflns_theta_max 25.07
_diffrn_reflns_theta_min 1.92
_diffrn_standards_decay_% 0.2%
_diffrn_standards_interval_count 100
_diffrn_standards_interval_time 60min
_diffrn_standards_number 3
_exptl_absorpt_coefficient_mu 5.636
_exptl_absorpt_correction_T_max 0.340
_exptl_absorpt_correction_T_min 0.214
_exptl_absorpt_correction_type 'Empirical on faced crystal'
_exptl_crystal_colour Yellow
_exptl_crystal_density_diffrn 1.716
_exptl_crystal_density_meas 1.695
_exptl_crystal_density_method 'Flotation NaI/H~2~O'
_exptl_crystal_description Blocks
_exptl_crystal_F_000 1312
_exptl_crystal_size_max 0.35
_exptl_crystal_size_mid 0.32
_exptl_crystal_size_min 0.21
_refine_diff_density_max 0.807
_refine_diff_density_min -1.624
_refine_diff_density_rms 0.163
_refine_ls_extinction_method none
_refine_ls_goodness_of_fit_all 1.130
_refine_ls_goodness_of_fit_obs 1.130
_refine_ls_hydrogen_treatment 'Calculated riding on adjacent Carbon atom'
_refine_ls_matrix_type full
_refine_ls_number_parameters 303
_refine_ls_number_reflns 3453
_refine_ls_number_restraints 0
_refine_ls_restrained_S_all 1.139
_refine_ls_restrained_S_obs 1.130
_refine_ls_R_factor_all 0.0359
_refine_ls_R_factor_obs 0.0355
_refine_ls_shift/esd_max 0.019
_refine_ls_shift/esd_mean 0.001
_refine_ls_structure_factor_coef Fsqd
_refine_ls_weighting_details 'w=1/[\s^2^(Fo^2^)+(0.0533P)^2^+6.9658P] where P=(Fo^2^+2Fc^2^)/3'
_refine_ls_weighting_scheme calc
_refine_ls_wR_factor_all 0.0925
_refine_ls_wR_factor_obs 0.0918
_reflns_number_observed 3453
_reflns_number_total 3454
_reflns_observed_criterion >2sigma(I)
_cod_data_source_file a908985c.txt
_cod_data_source_block Compound2
_cod_depositor_comments
;
The following automatic conversions were performed:
'_symmetry_cell_setting' value 'Monoclinic' changed to 'monoclinic'
according to '/home/saulius/struct/CIF-dictionaries/cif_core.dic'
dictionary named 'cif_core.dic' version 2.4.1 from 2010-06-29.

Automatic conversion script
Id: cif_fix_enum 1527 2010-12-29 10:47:43Z saulius 

The following automatic conversions were performed:

'_refine_ls_weighting_scheme' value 'calc
w=1/[\s^2^(Fo^2^)+(0.0533P)^2^+6.9658P] where P=(Fo^2^+2Fc^2^)/3' was
changed to 'calc'. New tag '_refine_ls_weighting_details' was
created. The value of the new tag was set to
'w=1/[\s^2^(Fo^2^)+(0.0533P)^2^+6.9658P] where P=(Fo^2^+2Fc^2^)/3'.

Automatic conversion script
Id: cif_fix_values 3143 2015-03-26 13:38:13Z robertas 
;
_cod_original_sg_symbol_H-M P2~1~/n
_cod_database_code 7009158

loop_
_symmetry_equiv_pos_as_xyz
'x, y, z'
'-x+1/2, y+1/2, -z+1/2'
'-x, -y, -z'
'x-1/2, -y-1/2, z-1/2'

loop_
_atom_site_aniso_label
_atom_site_aniso_U_11
_atom_site_aniso_U_22
_atom_site_aniso_U_33
_atom_site_aniso_U_23
_atom_site_aniso_U_13
_atom_site_aniso_U_12
Pt1 0.0427(2) 0.0384(2) 0.0369(2) 0.00557(11) -0.00338(11) -0.00360(13)
S1A 0.0607(14) 0.0522(11) 0.0463(11) 0.0124(9) -0.0144(9) -0.0195(10)
S1B 0.063(2) 0.0646(13) 0.0544(12) 0.0216(10) -0.0206(10) -0.0254(11)
O1A 0.054(4) 0.056(3) 0.052(3) 0.020(3) -0.016(3) -0.015(3)
O1B 0.063(4) 0.060(3) 0.051(3) 0.020(3) -0.012(3) -0.018(3)
N1A 0.032(4) 0.046(3) 0.041(3) 0.006(3) -0.001(3) -0.008(3)
N2A 0.037(4) 0.054(4) 0.039(3) 0.006(3) -0.005(3) -0.009(3)
N1B 0.039(4) 0.037(3) 0.044(3) 0.007(3) -0.002(3) -0.002(3)
N2B 0.037(4) 0.043(3) 0.051(3) 0.004(3) 0.002(3) -0.006(3)
C2A 0.041(5) 0.033(3) 0.044(4) 0.001(3) 0.006(3) -0.002(3)
C1A 0.042(5) 0.046(4) 0.032(3) -0.002(3) 0.005(3) -0.004(3)
C3A 0.056(6) 0.058(5) 0.040(4) 0.009(3) -0.008(4) -0.006(4)
C4A 0.070(7) 0.065(6) 0.071(6) 0.022(5) 0.008(5) 0.004(5)
C5A 0.044(5) 0.055(4) 0.045(4) 0.000(3) -0.006(3) -0.007(4)
C6A 0.056(7) 0.090(7) 0.074(7) -0.016(5) -0.009(5) -0.002(5)
C11A 0.038(4) 0.042(4) 0.035(3) 0.000(3) -0.004(3) -0.005(3)
C12A 0.046(5) 0.057(5) 0.062(5) 0.017(4) -0.002(4) -0.014(4)
C13A 0.059(6) 0.064(5) 0.070(6) 0.021(5) -0.018(5) -0.019(5)
C14A 0.054(6) 0.062(6) 0.081(6) -0.004(5) 0.007(5) -0.018(4)
C15A 0.039(6) 0.084(7) 0.094(7) 0.001(6) -0.015(5) -0.010(5)
C16A 0.048(6) 0.053(5) 0.074(6) 0.008(4) -0.013(4) -0.002(4)
C2B 0.047(5) 0.038(4) 0.032(3) 0.002(3) -0.001(3) 0.004(3)
C1B 0.049(5) 0.030(3) 0.042(4) 0.002(3) 0.005(3) -0.002(3)
C3B 0.058(6) 0.049(4) 0.044(4) 0.018(3) 0.001(4) -0.005(4)
C4B 0.077(7) 0.079(6) 0.053(5) -0.003(5) 0.001(5) 0.000(5)
C5B 0.053(6) 0.065(5) 0.061(5) 0.013(4) -0.001(4) -0.019(4)
C6B 0.078(8) 0.084(7) 0.086(7) 0.002(6) -0.007(6) -0.034(6)
C11B 0.038(5) 0.055(5) 0.037(4) -0.002(3) 0.000(3) 0.002(3)
C12B 0.048(6) 0.057(5) 0.070(5) 0.012(4) -0.010(4) -0.001(4)
C13B 0.059(7) 0.097(8) 0.061(5) 0.014(5) -0.022(5) 0.014(6)
C14B 0.036(6) 0.131(10) 0.060(6) 0.003(6) -0.007(4) -0.006(6)
C15B 0.055(6) 0.084(7) 0.056(5) -0.008(5) 0.005(4) -0.025(5)
C16B 0.048(5) 0.057(5) 0.050(4) 0.002(4) 0.004(4) -0.016(4)

loop_
_atom_site_label
_atom_site_type_symbol
_atom_site_fract_x
_atom_site_fract_y
_atom_site_fract_z
_atom_site_U_iso_or_equiv
_atom_site_thermal_displace_type
_atom_site_occupancy
_atom_site_calc_flag
_atom_site_refinement_flags
_atom_site_disorder_group
Pt1 Pt 0.59332(3) 0.48240(2) 0.391053(12) 0.03938(12) Uani 1 d . .
S1A S 0.7426(2) 0.4795(2) 0.47108(10) 0.0532(5) Uani 1 d . .
S1B S 0.7063(2) 0.6234(2) 0.35137(10) 0.0608(6) Uani 1 d . .
O1A O 0.4844(6) 0.3558(4) 0.4233(2) 0.0539(14) Uani 1 d . .
O1B O 0.4534(6) 0.4799(4) 0.3204(3) 0.058(2) Uani 1 d . .
N1A N 0.6003(6) 0.3014(5) 0.5157(3) 0.0396(14) Uani 1 d . .
N2A N 0.8019(6) 0.3413(5) 0.5620(3) 0.0435(15) Uani 1 d . .
N1B N 0.5128(6) 0.6270(5) 0.2549(3) 0.0403(14) Uani 1 d . .
N2B N 0.7026(6) 0.7254(5) 0.2431(3) 0.0438(14) Uani 1 d . .
C2A C 0.4999(8) 0.3028(5) 0.4745(3) 0.039(2) Uani 1 d . .
C1A C 0.7093(8) 0.3661(6) 0.5169(3) 0.040(2) Uani 1 d . .
C3A C 0.7771(9) 0.2543(6) 0.6080(3) 0.052(2) Uani 1 d . .
H3AA H 0.6813(9) 0.2506(6) 0.6162(3) 0.067(5) Uiso 1 calc R .
H3AB H 0.8233(9) 0.2716(6) 0.6475(3) 0.067(5) Uiso 1 calc R .
C4A C 0.8241(10) 0.1461(7) 0.5850(4) 0.069(3) Uani 1 d . .
H4AA H 0.7721(35) 0.1253(20) 0.5483(15) 0.067(5) Uiso 1 calc R .
H4AB H 0.8130(49) 0.0926(11) 0.6176(10) 0.067(5) Uiso 1 calc R .
H4AC H 0.9175(16) 0.1508(13) 0.5744(23) 0.067(5) Uiso 1 calc R .
C5A C 0.9332(8) 0.3963(6) 0.5681(3) 0.048(2) Uani 1 d . .
H5AA H 0.9586(8) 0.4240(6) 0.5270(3) 0.067(5) Uiso 1 calc R .
H5AB H 1.0007(8) 0.3436(6) 0.5815(3) 0.067(5) Uiso 1 calc R .
C6A C 0.9321(10) 0.4880(8) 0.6140(5) 0.073(3) Uani 1 d . .
H6AA H 1.0166(22) 0.5260(27) 0.6128(18) 0.067(5) Uiso 1 calc R .
H6AB H 0.9188(54) 0.4600(9) 0.6558(5) 0.067(5) Uiso 1 calc R .
H6AC H 0.8603(34) 0.5374(23) 0.6031(15) 0.067(5) Uiso 1 calc R .
C11A C 0.3900(7) 0.2242(6) 0.4889(3) 0.039(2) Uani 1 d . .
C12A C 0.4118(9) 0.1352(7) 0.5266(4) 0.055(2) Uani 1 d . .
H12A H 0.4971(9) 0.1230(7) 0.5441(4) 0.067(5) Uiso 1 calc R .
C13A C 0.3093(9) 0.0634(8) 0.5391(4) 0.065(2) Uani 1 d . .
H13A H 0.3261(9) 0.0022(8) 0.5640(4) 0.067(5) Uiso 1 calc R .
C14A C 0.1816(10) 0.0821(8) 0.5149(5) 0.066(2) Uani 1 d . .
H14A H 0.1114(10) 0.0347(8) 0.5239(5) 0.067(5) Uiso 1 calc R .
C15A C 0.1596(10) 0.1700(8) 0.4780(5) 0.072(3) Uani 1 d . .
H15A H 0.0734(10) 0.1831(8) 0.4617(5) 0.067(5) Uiso 1 calc R .
C16A C 0.2620(9) 0.2407(7) 0.4639(4) 0.058(2) Uani 1 d . .
H16A H 0.2452(9) 0.2998(7) 0.4374(4) 0.067(5) Uiso 1 calc R .
C2B C 0.4355(8) 0.5485(6) 0.2767(3) 0.039(2) Uani 1 d . .
C1B C 0.6340(8) 0.6564(5) 0.2793(3) 0.040(2) Uani 1 d . .
C3B C 0.6500(9) 0.7642(6) 0.1813(3) 0.051(2) Uani 1 d . .
H3BA H 0.6831(9) 0.8373(6) 0.1736(3) 0.067(5) Uiso 1 calc R .
H3BB H 0.5524(9) 0.7673(6) 0.1823(3) 0.067(5) Uiso 1 calc R .
C4B C 0.6918(10) 0.6909(8) 0.1285(4) 0.070(3) Uani 1 d . .
H4BA H 0.6583(45) 0.7195(24) 0.0890(5) 0.067(5) Uiso 1 calc R .
H4BB H 0.6556(45) 0.6192(14) 0.1349(14) 0.067(5) Uiso 1 calc R .
H4BC H 0.7884(10) 0.6870(34) 0.1276(16) 0.067(5) Uiso 1 calc R .
C5B C 0.8378(9) 0.7669(7) 0.2603(4) 0.059(2) Uani 1 d . .
H5BA H 0.8873(9) 0.7814(7) 0.2220(4) 0.067(5) Uiso 1 calc R .
H5BB H 0.8865(9) 0.7116(7) 0.2842(4) 0.067(5) Uiso 1 calc R .
C6B C 0.8306(11) 0.8696(9) 0.2989(5) 0.083(3) Uani 1 d . .
H6BA H 0.9202(11) 0.8937(24) 0.3096(21) 0.067(5) Uiso 1 calc R .
H6BB H 0.7821(46) 0.8555(14) 0.3369(13) 0.067(5) Uiso 1 calc R .
H6BC H 0.7849(46) 0.9252(15) 0.2748(10) 0.067(5) Uiso 1 calc R .
C11B C 0.3036(8) 0.5336(6) 0.2422(3) 0.043(2) Uani 1 d . .
C12B C 0.2483(9) 0.6150(7) 0.2045(4) 0.058(2) Uani 1 d . .
H12B H 0.2965(9) 0.6790(7) 0.1982(4) 0.067(5) Uiso 1 calc R .
C13B C 0.1220(10) 0.6028(9) 0.1756(4) 0.073(3) Uani 1 d . .
H13B H 0.0839(10) 0.6593(9) 0.1521(4) 0.067(5) Uiso 1 calc R .
C14B C 0.0551(10) 0.5062(10) 0.1826(5) 0.076(3) Uani 1 d . .
H14B H -0.0287(10) 0.4968(10) 0.1630(5) 0.067(5) Uiso 1 calc R .
C15B C 0.1097(10) 0.4223(9) 0.2181(4) 0.065(3) Uani 1 d . .
H15B H 0.0638(10) 0.3565(9) 0.2216(4) 0.067(5) Uiso 1 calc R .
C16B C 0.2316(8) 0.4362(7) 0.2484(4) 0.052(2) Uani 1 d . .
H16B H 0.2669(8) 0.3803(7) 0.2733(4) 0.067(5) Uiso 1 calc R .

loop_
_atom_type_symbol
_atom_type_description
_atom_type_scat_dispersion_real
_atom_type_scat_dispersion_imag
_atom_type_scat_source
C C 0.0033 0.0016 'International Tables Vol C Tables 4.2.6.8 and 6.1.1.4'
H H 0.0000 0.0000 'International Tables Vol C Tables 4.2.6.8 and 6.1.1.4'
N N 0.0061 0.0033 'International Tables Vol C Tables 4.2.6.8 and 6.1.1.4'
O O 0.0106 0.0060 'International Tables Vol C Tables 4.2.6.8 and 6.1.1.4'
S S 0.1246 0.1234 'International Tables Vol C Tables 4.2.6.8 and 6.1.1.4'
Pt Pt -1.7033 8.3905 'International Tables Vol C Tables 4.2.6.8 and 6.1.1.4'

loop_
_geom_angle_atom_site_label_1
_geom_angle_atom_site_label_2
_geom_angle_atom_site_label_3
_geom_angle
_geom_angle_site_symmetry_1
_geom_angle_site_symmetry_3
_geom_angle_publ_flag
O1A Pt1 O1B 82.7(2) . . ?
O1A Pt1 S1A 94.77(15) . . ?
O1B Pt1 S1A 177.5(2) . . ?
O1A Pt1 S1B 177.12(15) . . ?
O1B Pt1 S1B 94.4(2) . . ?
S1A Pt1 S1B 88.10(7) . . ?
C1A S1A Pt1 107.9(3) . . ?
C1B S1B Pt1 108.1(3) . . ?
C2A O1A Pt1 128.7(5) . . ?
C2B O1B Pt1 128.2(5) . . ?
C2A N1A C1A 127.4(6) . . ?
C1A N2A C3A 120.9(6) . . ?
C1A N2A C5A 123.3(6) . . ?
C3A N2A C5A 115.8(6) . . ?
C2B N1B C1B 125.5(6) . . ?
C1B N2B C5B 123.3(7) . . ?
C1B N2B C3B 122.4(7) . . ?
C5B N2B C3B 114.3(6) . . ?
O1A C2A N1A 130.7(7) . . ?
O1A C2A C11A 115.3(6) . . ?
N1A C2A C11A 113.9(6) . . ?
N1A C1A N2A 114.8(6) . . ?
N1A C1A S1A 128.8(6) . . ?
N2A C1A S1A 116.3(5) . . ?
N2A C3A C4A 111.9(6) . . ?
N2A C5A C6A 112.8(7) . . ?
C12A C11A C16A 118.4(7) . . ?
C12A C11A C2A 121.7(7) . . ?
C16A C11A C2A 119.9(7) . . ?
C11A C12A C13A 120.9(8) . . ?
C12A C13A C14A 120.1(9) . . ?
C15A C14A C13A 119.2(9) . . ?
C14A C15A C16A 121.2(9) . . ?
C15A C16A C11A 120.2(8) . . ?
O1B C2B N1B 131.9(7) . . ?
O1B C2B C11B 112.7(7) . . ?
N1B C2B C11B 115.3(6) . . ?
N2B C1B N1B 114.2(6) . . ?
N2B C1B S1B 116.6(6) . . ?
N1B C1B S1B 129.2(5) . . ?
N2B C3B C4B 111.7(7) . . ?
N2B C5B C6B 111.8(8) . . ?
C12B C11B C16B 118.0(7) . . ?
C12B C11B C2B 121.8(7) . . ?
C16B C11B C2B 120.2(7) . . ?
C11B C12B C13B 121.4(9) . . ?
C14B C13B C12B 118.7(9) . . ?
C13B C14B C15B 121.2(9) . . ?
C16B C15B C14B 119.8(9) . . ?
C15B C16B C11B 120.7(8) . . ?

loop_
_geom_bond_atom_site_label_1
_geom_bond_atom_site_label_2
_geom_bond_distance
_geom_bond_site_symmetry_2
_geom_bond_publ_flag
Pt1 O1A 2.018(5) . ?
Pt1 O1B 2.023(6) . ?
Pt1 S1A 2.231(2) . ?
Pt1 S1B 2.233(2) . ?
S1A C1A 1.731(7) . ?
S1B C1B 1.723(7) . ?
O1A C2A 1.271(8) . ?
O1B C2B 1.262(8) . ?
N1A C2A 1.313(9) . ?
N1A C1A 1.341(9) . ?
N2A C1A 1.350(9) . ?
N2A C3A 1.467(9) . ?
N2A C5A 1.471(9) . ?
N1B C2B 1.319(9) . ?
N1B C1B 1.350(9) . ?
N2B C1B 1.336(9) . ?
N2B C5B 1.475(10) . ?
N2B C3B 1.479(9) . ?
C2A C11A 1.491(10) . ?
C3A C4A 1.491(12) . ?
C5A C6A 1.487(11) . ?
C11A C12A 1.369(10) . ?
C11A C16A 1.382(11) . ?
C12A C13A 1.374(11) . ?
C13A C14A 1.378(13) . ?
C14A C15A 1.347(13) . ?
C15A C16A 1.372(12) . ?
C2B C11B 1.498(11) . ?
C3B C4B 1.499(11) . ?
C5B C6B 1.503(13) . ?
C11B C12B 1.386(11) . ?
C11B C16B 1.400(11) . ?
C12B C13B 1.393(12) . ?
C13B C14B 1.368(14) . ?
C14B C15B 1.380(14) . ?
C15B C16B 1.370(12) . ?
